data_7023453
loop_
_publ_author_name
'Zima, V\'it\<ezslav'
'Raja, Duraisamy Senthil'
'Lee, Yu-Shan'
'Chang, Ting-Guang'
'Wu, Cheng-You'
'Hu, Chien-Chieh'
'Lee, Kueir-Rarn'
'Lai, Juin-Yih'
'Yeh, Jui-Ming'
'Lin, Chia-Her'

_publ_section_title
;
 Alkaline-earth metal phosphonocarboxylates: synthesis, structures,
 chirality, and luminescence properties.
;
_journal_issue 43
_journal_name_full 'Dalton transactions (Cambridge, England : 2003)'
_journal_page_first 15332
_journal_page_last 15342
_journal_paper_doi 10.1039/c3dt51375k
_journal_volume 42
_journal_year 2013
_chemical_formula_moiety 'C5 H8 N O8 P Sr2'
_chemical_formula_sum 'C5 H8 N O8 P Sr2'
_chemical_formula_weight 416.33
_chemical_name_systematic
;
?
;
_space_group_IT_number 2
_symmetry_cell_setting triclinic
_symmetry_space_group_name_Hall '-P 1'
_symmetry_space_group_name_H-M 'P -1'
_atom_sites_solution_hydrogens geom
_atom_sites_solution_primary direct
_atom_sites_solution_secondary difmap
_audit_creation_method SHELXL-97
_cell_angle_alpha 96.1220(10)
_cell_angle_beta 103.5390(10)
_cell_angle_gamma 95.2600(10)
_cell_formula_units_Z 2
_cell_length_a 6.8609(5)
_cell_length_b 7.2044(6)
_cell_length_c 11.5167(9)
_cell_measurement_reflns_used 3369
_cell_measurement_temperature 295(2)
_cell_measurement_theta_max 28.249
_cell_measurement_theta_min 2.865
_cell_volume 546.26(7)
_computing_cell_refinement 'Bruker SAINT (Bruker, 2008)'
_computing_data_collection 'Bruker APEX2 (Bruker, 2008)'
_computing_data_reduction 'Bruker SAINT'
_computing_molecular_graphics 'Bruker SHELXTL (Bruker, 2008)'
_computing_publication_material 'Bruker SHELXTL'
_computing_structure_refinement 'SHELXL-97 (Sheldrick, 2008)'
_computing_structure_solution 'SHELXS-97 (Sheldrick, 2008)'
_diffrn_ambient_temperature 295(2)
_diffrn_measured_fraction_theta_full 0.994
_diffrn_measured_fraction_theta_max 0.994
_diffrn_measurement_device_type 'Bruker APEX-II CCD'
_diffrn_measurement_method '\f and \w scans'
_diffrn_radiation_monochromator graphite
_diffrn_radiation_source 'fine-focus sealed tube'
_diffrn_radiation_type MoK\a
_diffrn_radiation_wavelength 0.71073
_diffrn_reflns_av_R_equivalents 0.0269
_diffrn_reflns_av_sigmaI/netI 0.0335
_diffrn_reflns_limit_h_max 9
_diffrn_reflns_limit_h_min -9
_diffrn_reflns_limit_k_max 9
_diffrn_reflns_limit_k_min -9
_diffrn_reflns_limit_l_max 15
_diffrn_reflns_limit_l_min -15
_diffrn_reflns_number 6430
_diffrn_reflns_theta_full 28.30
_diffrn_reflns_theta_max 28.30
_diffrn_reflns_theta_min 1.83
_exptl_absorpt_coefficient_mu 9.941
_exptl_absorpt_correction_T_max 0.2411
_exptl_absorpt_correction_T_min 0.1092
_exptl_absorpt_correction_type multi-scan
_exptl_absorpt_process_details 'SADABS (Bruker, 2008)'
_exptl_crystal_colour light-yellow
_exptl_crystal_density_diffrn 2.531
_exptl_crystal_density_method 'not measured'
_exptl_crystal_description lamellar
_exptl_crystal_F_000 400
_exptl_crystal_size_max 0.30
_exptl_crystal_size_mid 0.30
_exptl_crystal_size_min 0.20
_refine_diff_density_max 1.359
_refine_diff_density_min -0.781
_refine_diff_density_rms 0.147
_refine_ls_extinction_method none
_refine_ls_goodness_of_fit_ref 1.077
_refine_ls_hydrogen_treatment constr
_refine_ls_matrix_type full
_refine_ls_number_parameters 154
_refine_ls_number_reflns 2690
_refine_ls_number_restraints 0
_refine_ls_restrained_S_all 1.077
_refine_ls_R_factor_all 0.0332
_refine_ls_R_factor_gt 0.0285
_refine_ls_shift/su_max 0.006
_refine_ls_shift/su_mean 0.001
_refine_ls_structure_factor_coef Fsqd
_refine_ls_weighting_details 'calc w=1/[\s^2^(Fo^2^)+(0.0474P)^2^+0.0000P] where P=(Fo^2^+2Fc^2^)/3'
_refine_ls_weighting_scheme calc
_refine_ls_wR_factor_gt 0.0740
_refine_ls_wR_factor_ref 0.0771
_reflns_number_gt 2365
_reflns_number_total 2690
_reflns_threshold_expression >2sigma(I)
_cod_data_source_file c3dt51375k.txt
_cod_data_source_block 4
_cod_database_code 7023453

loop_
_symmetry_equiv_pos_as_xyz
'x, y, z'
'-x, -y, -z'

loop_
_atom_site_label
_atom_site_type_symbol
_atom_site_fract_x
_atom_site_fract_y
_atom_site_fract_z
_atom_site_U_iso_or_equiv
_atom_site_adp_type
_atom_site_occupancy
_atom_site_symmetry_multiplicity
_atom_site_calc_flag
_atom_site_refinement_flags
Sr1 Sr 0.46001(4) 0.85179(3) 0.14334(2) 0.01384(9) Uani 1 1 d .
Sr2 Sr 0.80426(4) 0.66386(3) -0.07866(2) 0.01433(9) Uani 1 1 d .
P1 P 0.31177(10) 0.63132(10) -0.12866(7) 0.01301(16) Uani 1 1 d .
O1 O 0.5489(3) 1.1822(3) 0.09556(19) 0.0163(4) Uani 1 1 d .
O2 O 1.1798(3) 0.6177(3) -0.03858(19) 0.0173(4) Uani 1 1 d .
O3 O 0.5599(3) 0.5277(3) 0.1359(2) 0.0213(5) Uani 1 1 d .
O4 O 0.2551(3) 0.6255(3) 0.2517(2) 0.0240(5) Uani 1 1 d .
O5 O 0.6529(4) 0.2804(3) -0.4497(2) 0.0400(7) Uani 1 1 d .
O6 O 0.8647(3) 0.9981(3) -0.1272(2) 0.0223(5) Uani 1 1 d .
O7 O 0.8381(3) 0.8581(3) 0.1346(2) 0.0232(5) Uani 1 1 d .
O1W O 0.5522(4) 0.9866(4) 0.3624(2) 0.0439(7) Uani 1 1 d .
H1WA H 0.6033 1.0690 0.4175 0.053 Uiso 1 1 d R
H1WB H 0.4876 0.8940 0.4059 0.053 Uiso 1 1 d R
N1 N 0.9534(3) 0.7009(3) -0.2856(2) 0.0162(5) Uani 1 1 d .
C1 C 1.1403(4) 0.6094(4) -0.2759(3) 0.0182(6) Uani 1 1 d .
H1A H 1.2135 0.6607 -0.3302 0.022 Uiso 1 1 calc R
H1B H 1.1016 0.4765 -0.3046 0.022 Uiso 1 1 calc R
C2 C 0.9889(5) 0.9044(4) -0.2978(3) 0.0203(6) Uani 1 1 d .
H2A H 0.8769 0.9375 -0.3574 0.024 Uiso 1 1 calc R
H2B H 1.1108 0.9282 -0.3255 0.024 Uiso 1 1 calc R
C3 C 0.7958(5) 0.5979(4) -0.3865(3) 0.0214(6) Uani 1 1 d .
H3A H 0.8470 0.5860 -0.4583 0.026 Uiso 1 1 calc R
H3B H 0.6808 0.6686 -0.4021 0.026 Uiso 1 1 calc R
C4 C 1.0102(4) 1.0261(4) -0.1775(3) 0.0167(6) Uani 1 1 d .
C5 C 0.7270(5) 0.4016(4) -0.3603(3) 0.0213(6) Uani 1 1 d .

loop_
_atom_site_aniso_label
_atom_site_aniso_U_11
_atom_site_aniso_U_22
_atom_site_aniso_U_33
_atom_site_aniso_U_23
_atom_site_aniso_U_13
_atom_site_aniso_U_12
Sr1 0.01252(14) 0.01188(14) 0.01798(16) 0.00131(10) 0.00594(11) 0.00102(10)
Sr2 0.01101(14) 0.01391(15) 0.01886(17) 0.00266(11) 0.00512(11) 0.00129(10)
P1 0.0099(3) 0.0130(3) 0.0161(4) 0.0017(3) 0.0035(3) 0.0008(2)
O1 0.0156(9) 0.0114(9) 0.0211(11) 0.0015(8) 0.0045(8) -0.0023(7)
O2 0.0116(9) 0.0232(11) 0.0187(11) 0.0054(9) 0.0055(8) 0.0027(8)
O3 0.0162(10) 0.0151(10) 0.0323(13) 0.0022(9) 0.0049(9) 0.0042(8)
O4 0.0282(11) 0.0217(11) 0.0219(12) 0.0020(9) 0.0092(10) -0.0046(9)
O5 0.0597(18) 0.0295(14) 0.0225(14) -0.0059(11) 0.0070(13) -0.0181(13)
O6 0.0194(11) 0.0207(11) 0.0313(13) 0.0062(9) 0.0136(10) 0.0036(8)
O7 0.0175(10) 0.0217(11) 0.0283(13) -0.0037(9) 0.0076(9) -0.0050(8)
O1W 0.0584(17) 0.0440(16) 0.0245(14) -0.0118(12) 0.0206(13) -0.0260(13)
N1 0.0128(11) 0.0165(12) 0.0171(13) -0.0005(10) 0.0015(9) -0.0010(9)
C1 0.0137(13) 0.0219(15) 0.0174(15) -0.0010(12) 0.0020(11) 0.0025(11)
C2 0.0228(15) 0.0170(14) 0.0210(16) 0.0044(12) 0.0057(13) -0.0013(12)
C3 0.0197(14) 0.0215(16) 0.0191(17) 0.0021(13) -0.0013(12) -0.0010(12)
C4 0.0130(12) 0.0157(14) 0.0225(16) 0.0044(12) 0.0051(11) 0.0037(10)
C5 0.0205(14) 0.0205(15) 0.0198(16) -0.0005(12) 0.0026(12) -0.0050(12)

loop_
_atom_type_symbol
_atom_type_description
_atom_type_scat_dispersion_real
_atom_type_scat_dispersion_imag
_atom_type_scat_source
C C 0.0033 0.0016 'International Tables Vol C Tables 4.2.6.8 and 6.1.1.4'
H H 0.0000 0.0000 'International Tables Vol C Tables 4.2.6.8 and 6.1.1.4'
N N 0.0061 0.0033 'International Tables Vol C Tables 4.2.6.8 and 6.1.1.4'
O O 0.0106 0.0060 'International Tables Vol C Tables 4.2.6.8 and 6.1.1.4'
P P 0.1023 0.0942 'International Tables Vol C Tables 4.2.6.8 and 6.1.1.4'
Sr Sr -1.5307 3.2498 'International Tables Vol C Tables 4.2.6.8 and 6.1.1.4'

loop_
_geom_angle_atom_site_label_1
_geom_angle_atom_site_label_2
_geom_angle_atom_site_label_3
_geom_angle
_geom_angle_site_symmetry_1
_geom_angle_site_symmetry_3
O3 Sr1 O1W 106.04(9) . .
O3 Sr1 O6 137.02(7) . 2_675
O1W Sr1 O6 86.60(9) . 2_675
O3 Sr1 O1 143.74(7) . .
O1W Sr1 O1 87.72(8) . .
O6 Sr1 O1 75.77(7) 2_675 .
O3 Sr1 O7 69.55(7) . .
O1W Sr1 O7 92.81(8) . .
O6 Sr1 O7 152.31(7) 2_675 .
O1 Sr1 O7 76.55(7) . .
O3 Sr1 O4 66.77(7) . .
O1W Sr1 O4 73.89(7) . .
O6 Sr1 O4 78.38(7) 2_675 .
O1 Sr1 O4 149.01(7) . .
O7 Sr1 O4 127.98(7) . .
O3 Sr1 O1 85.59(7) . 2_675
O1W Sr1 O1 159.30(7) . 2_675
O6 Sr1 O1 96.53(7) 2_675 2_675
O1 Sr1 O1 73.35(7) . 2_675
O7 Sr1 O1 74.97(7) . 2_675
O4 Sr1 O1 126.80(6) . 2_675
O3 Sr1 O2 70.95(6) . 1_455
O1W Sr1 O2 145.56(7) . 1_455
O6 Sr1 O2 75.82(7) 2_675 1_455
O1 Sr1 O2 115.40(7) . 1_455
O7 Sr1 O2 116.37(6) . 1_455
O4 Sr1 O2 73.69(6) . 1_455
O1 Sr1 O2 54.13(6) 2_675 1_455
O3 Sr1 P1 69.35(6) . .
O1W Sr1 P1 172.59(6) . .
O6 Sr1 P1 93.06(6) 2_675 .
O1 Sr1 P1 99.38(5) . .
O7 Sr1 P1 90.92(5) . .
O4 Sr1 P1 98.78(5) . .
O1 Sr1 P1 28.07(4) 2_675 .
O2 Sr1 P1 28.16(4) 1_455 .
O3 Sr1 Sr2 42.10(5) . 2_665
O1W Sr1 Sr2 114.08(6) . 2_665
O6 Sr1 Sr2 95.06(5) 2_675 2_665
O1 Sr1 Sr2 156.11(5) . 2_665
O7 Sr1 Sr2 110.28(5) . 2_665
O4 Sr1 Sr2 42.83(5) . 2_665
O1 Sr1 Sr2 86.11(4) 2_675 2_665
O2 Sr1 Sr2 40.76(4) 1_455 2_665
P1 Sr1 Sr2 58.557(14) . 2_665
O3 Sr1 Sr2 57.89(5) . .
O1W Sr1 Sr2 131.47(6) . .
O6 Sr1 Sr2 138.19(5) 2_675 .
O1 Sr1 Sr2 87.67(5) . .
O7 Sr1 Sr2 39.41(5) . .
O4 Sr1 Sr2 123.22(5) . .
O1 Sr1 Sr2 41.68(4) 2_675 .
O2 Sr1 Sr2 77.37(4) 1_455 .
P1 Sr1 Sr2 51.609(13) . .
Sr2 Sr1 Sr2 84.809(8) 2_665 .
O3 Sr1 Sr2 166.18(5) . 2_675
O1W Sr1 Sr2 86.46(7) . 2_675
O6 Sr1 Sr2 35.73(5) 2_675 2_675
O1 Sr1 Sr2 40.04(4) . 2_675
O7 Sr1 Sr2 116.59(5) . 2_675
O4 Sr1 Sr2 112.53(5) . 2_675
O1 Sr1 Sr2 84.34(4) 2_675 2_675
O2 Sr1 Sr2 95.42(4) 1_455 2_675
P1 Sr1 Sr2 97.588(15) . 2_675
Sr2 Sr1 Sr2 127.494(10) 2_665 2_675
Sr2 Sr1 Sr2 117.988(8) . 2_675
O3 Sr1 H1WB 94.2 . .
O1W Sr1 H1WB 19.0 . .
O6 Sr1 H1WB 85.2 2_675 .
O1 Sr1 H1WB 105.6 . .
O7 Sr1 H1WB 102.8 . .
O4 Sr1 H1WB 55.1 . .
O1 Sr1 H1WB 177.7 2_675 .
O2 Sr1 H1WB 128.0 1_455 .
P1 Sr1 H1WB 153.6 . .
Sr2 Sr1 H1WB 95.3 2_665 .
Sr2 Sr1 H1WB 136.5 . .
Sr2 Sr1 H1WB 96.2 2_675 .
O6 Sr2 O2 160.43(8) . 2_765
O6 Sr2 O2 93.44(6) . .
O2 Sr2 O2 77.81(7) 2_765 .
O6 Sr2 O3 121.94(6) . 2_665
O2 Sr2 O3 72.30(6) 2_765 2_665
O2 Sr2 O3 141.62(6) . 2_665
O6 Sr2 O7 79.45(7) . .
O2 Sr2 O7 83.81(7) 2_765 .
O2 Sr2 O7 94.62(7) . .
O3 Sr2 O7 105.34(7) 2_665 .
O6 Sr2 O4 119.94(7) . 2_665
O2 Sr2 O4 77.32(7) 2_765 2_665
O2 Sr2 O4 85.95(7) . 2_665
O3 Sr2 O4 64.60(6) 2_665 2_665
O7 Sr2 O4 160.57(7) . 2_665
O6 Sr2 O1 72.56(6) . 2_675
O2 Sr2 O1 112.54(6) 2_765 2_675
O2 Sr2 O1 163.38(7) . 2_675
O3 Sr2 O1 54.80(6) 2_665 2_675
O7 Sr2 O1 74.39(6) . 2_675
O4 Sr2 O1 108.61(6) 2_665 2_675
O6 Sr2 N1 64.08(7) . .
O2 Sr2 N1 126.30(7) 2_765 .
O2 Sr2 N1 68.68(7) . .
O3 Sr2 N1 111.40(7) 2_665 .
O7 Sr2 N1 137.87(7) . .
O4 Sr2 N1 60.06(6) 2_665 .
O1 Sr2 N1 111.08(6) 2_675 .
O6 Sr2 P1 97.86(5) . .
O2 Sr2 P1 92.09(4) 2_765 .
O2 Sr2 P1 168.45(5) . .
O3 Sr2 P1 27.07(4) 2_665 .
O7 Sr2 P1 89.78(5) . .
O4 Sr2 P1 86.38(5) 2_665 .
O1 Sr2 P1 27.73(4) 2_675 .
N1 Sr2 P1 114.42(5) . .
O6 Sr2 C4 20.72(6) . .
O2 Sr2 C4 153.09(6) 2_765 .
O2 Sr2 C4 76.03(6) . .
O3 Sr2 C4 134.01(7) 2_665 .
O7 Sr2 C4 92.09(7) . .
O4 Sr2 C4 106.83(7) 2_665 .
O1 Sr2 C4 91.68(6) 2_675 .
N1 Sr2 C4 47.18(7) . .
P1 Sr2 C4 114.54(5) . .
O6 Sr2 C4 68.75(7) . 2_775
O2 Sr2 C4 92.34(7) 2_765 2_775
O2 Sr2 C4 80.23(7) . 2_775
O3 Sr2 C4 123.87(7) 2_665 2_775
O7 Sr2 C4 18.67(6) . 2_775
O4 Sr2 C4 164.26(7) 2_665 2_775
O1 Sr2 C4 86.21(6) 2_675 2_775
N1 Sr2 C4 120.37(7) . 2_775
P1 Sr2 C4 106.06(5) . 2_775
C4 Sr2 C4 77.16(8) . 2_775
O6 Sr2 P1 147.49(5) . 2_665
O2 Sr2 P1 22.50(4) 2_765 2_665
O2 Sr2 P1 95.86(5) . 2_665
O3 Sr2 P1 63.05(5) 2_665 2_665
O7 Sr2 P1 68.81(5) . 2_665
O4 Sr2 P1 91.80(5) 2_665 2_665
O1 Sr2 P1 91.75(4) 2_675 2_665
N1 Sr2 P1 147.76(5) . 2_665
P1 Sr2 P1 75.77(2) . 2_665
C4 Sr2 P1 158.84(6) . 2_665
C4 Sr2 P1 82.24(5) 2_775 2_665
O3 P1 O2 114.51(12) 2_665 1_455
O3 P1 O1 108.56(12) 2_665 2_675
O2 P1 O1 109.34(12) 1_455 2_675
O3 P1 C1 104.96(13) 2_665 1_455
O2 P1 C1 106.31(12) 1_455 1_455
O1 P1 C1 113.21(13) 2_675 1_455
O3 P1 Sr1 107.00(9) 2_665 .
O2 P1 Sr1 58.64(8) 1_455 .
O1 P1 Sr1 56.68(8) 2_675 .
C1 P1 Sr1 148.02(10) 1_455 .
O3 P1 Sr2 52.57(8) 2_665 .
O2 P1 Sr2 128.91(8) 1_455 .
O1 P1 Sr2 56.00(8) 2_675 .
C1 P1 Sr2 124.65(9) 1_455 .
Sr1 P1 Sr2 77.448(17) . .
O3 P1 Sr2 74.97(9) 2_665 2_665
O2 P1 Sr2 39.55(8) 1_455 2_665
O1 P1 Sr2 125.41(9) 2_675 2_665
C1 P1 Sr2 118.23(10) 1_455 2_665
Sr1 P1 Sr2 69.988(17) . 2_665
Sr2 P1 Sr2 104.23(2) . 2_665
O3 P1 Sr2 134.07(8) 2_665 1_455
O2 P1 Sr2 34.36(8) 1_455 1_455
O1 P1 Sr2 114.00(8) 2_675 1_455
C1 P1 Sr2 73.54(9) 1_455 1_455
Sr1 P1 Sr2 83.462(17) . 1_455
Sr2 P1 Sr2 160.83(3) . 1_455
Sr2 P1 Sr2 66.914(14) 2_665 1_455
P1 O1 Sr1 148.61(13) 2_675 .
P1 O1 Sr1 95.25(9) 2_675 2_675
Sr1 O1 Sr1 106.65(7) . 2_675
P1 O1 Sr2 96.27(9) 2_675 2_675
Sr1 O1 Sr2 103.00(7) . 2_675
Sr1 O1 Sr2 96.80(7) 2_675 2_675
P1 O2 Sr2 117.95(11) 1_655 2_765
P1 O2 Sr2 125.95(11) 1_655 .
Sr2 O2 Sr2 102.19(7) 2_765 .
P1 O2 Sr1 93.20(9) 1_655 1_655
Sr2 O2 Sr1 93.99(7) 2_765 1_655
Sr2 O2 Sr1 119.78(8) . 1_655
P1 O3 Sr1 160.02(12) 2_665 .
P1 O3 Sr2 100.36(10) 2_665 2_665
Sr1 O3 Sr2 98.71(6) . 2_665
C5 O4 Sr1 133.74(19) 2_665 .
C5 O4 Sr2 120.45(19) 2_665 2_665
Sr1 O4 Sr2 94.49(7) . 2_665
C4 O6 Sr1 131.35(19) . 2_675
C4 O6 Sr2 114.35(17) . .
Sr1 O6 Sr2 108.67(7) 2_675 .
C4 O7 Sr1 133.15(19) 2_775 .
C4 O7 Sr2 118.29(19) 2_775 .
Sr1 O7 Sr2 101.67(7) . .
Sr1 O1W H1WA 152.6 . .
Sr1 O1W H1WB 106.7 . .
H1WA O1W H1WB 100.6 . .
C3 N1 C1 108.8(2) . .
C3 N1 C2 112.2(2) . .
C1 N1 C2 111.8(2) . .
C3 N1 Sr2 105.05(17) . .
C1 N1 Sr2 109.76(17) . .
C2 N1 Sr2 109.03(17) . .
N1 C1 P1 117.2(2) . 1_655
N1 C1 H1A 108.0 . .
P1 C1 H1A 108.0 1_655 .
N1 C1 H1B 108.0 . .
P1 C1 H1B 108.0 1_655 .
H1A C1 H1B 107.2 . .
N1 C2 C4 110.8(2) . .
N1 C2 H2A 109.5 . .
C4 C2 H2A 109.5 . .
N1 C2 H2B 109.5 . .
C4 C2 H2B 109.5 . .
H2A C2 H2B 108.1 . .
N1 C3 C5 111.8(2) . .
N1 C3 H3A 109.3 . .
C5 C3 H3A 109.3 . .
N1 C3 H3B 109.3 . .
C5 C3 H3B 109.3 . .
H3A C3 H3B 107.9 . .
O7 C4 O6 124.3(3) 2_775 .
O7 C4 C2 120.1(3) 2_775 .
O6 C4 C2 115.6(3) . .
O7 C4 Sr2 133.6(2) 2_775 .
O6 C4 Sr2 44.93(14) . .
C2 C4 Sr2 89.19(16) . .
O7 C4 Sr2 43.04(15) 2_775 2_775
O6 C4 Sr2 81.31(18) . 2_775
C2 C4 Sr2 162.99(19) . 2_775
Sr2 C4 Sr2 102.84(8) . 2_775
O5 C5 O4 124.9(3) . 2_665
O5 C5 C3 116.5(3) . .
O4 C5 C3 118.6(3) 2_665 .

loop_
_geom_bond_atom_site_label_1
_geom_bond_atom_site_label_2
_geom_bond_distance
_geom_bond_site_symmetry_2
Sr1 O3 2.491(2) .
Sr1 O1W 2.515(3) .
Sr1 O6 2.541(2) 2_675
Sr1 O1 2.5516(19) .
Sr1 O7 2.616(2) .
Sr1 O4 2.650(2) .
Sr1 O1 2.722(2) 2_675
Sr1 O2 2.774(2) 1_455
Sr1 P1 3.2436(8) .
Sr1 Sr2 3.8968(4) 2_665
Sr1 Sr2 4.0773(4) .
Sr1 Sr2 4.1353(4) 2_675
Sr1 H1WB 2.9659 .
Sr2 O6 2.549(2) .
Sr2 O2 2.550(2) 2_765
Sr2 O2 2.5685(19) .
Sr2 O3 2.643(2) 2_665
Sr2 O7 2.643(2) .
Sr2 O4 2.657(2) 2_665
Sr2 O1 2.731(2) 2_675
Sr2 N1 2.833(2) .
Sr2 P1 3.2739(8) .
Sr2 C4 3.288(3) .
Sr2 C4 3.410(3) 2_775
Sr2 P1 3.5383(8) 2_665
P1 O3 1.515(2) 2_665
P1 O2 1.533(2) 1_455
P1 O1 1.533(2) 2_675
P1 C1 1.806(3) 1_455
P1 Sr2 3.5383(8) 2_665
P1 Sr2 3.6838(8) 1_455
O1 P1 1.533(2) 2_675
O1 Sr1 2.722(2) 2_675
O1 Sr2 2.731(2) 2_675
O2 P1 1.533(2) 1_655
O2 Sr2 2.550(2) 2_765
O2 Sr1 2.774(2) 1_655
O3 P1 1.515(2) 2_665
O3 Sr2 2.643(2) 2_665
O4 C5 1.266(4) 2_665
O4 Sr2 2.657(2) 2_665
O5 C5 1.250(4) .
O6 C4 1.277(3) .
O6 Sr1 2.541(2) 2_675
O7 C4 1.239(4) 2_775
O1W H1WA 0.8090 .
O1W H1WB 1.0064 .
N1 C3 1.467(4) .
N1 C1 1.482(3) .
N1 C2 1.490(4) .
C1 P1 1.806(3) 1_655
C1 H1A 0.9700 .
C1 H1B 0.9700 .
C2 C4 1.528(4) .
C2 H2A 0.9700 .
C2 H2B 0.9700 .
C3 C5 1.532(4) .
C3 H3A 0.9700 .
C3 H3B 0.9700 .
C4 O7 1.239(3) 2_775
C4 Sr2 3.410(3) 2_775
C5 O4 1.266(4) 2_665
